data_1552116
loop_
_publ_author_name
'Wang, Zhuoer'
'Cheng, Qiuhong'
'Xing, Pengyao'
'Cao, Zhaozhen'
'Hao, Aiyou'

_publ_section_title
;
 Hydrogen bonded co-assembly of aromatic amino acids and bipyridines that
 serves as a sacrificial template in superstructure formation.
;
_journal_issue 32
_journal_name_full 'Soft matter'
_journal_page_first 6596
_journal_page_last 6603
_journal_paper_doi 10.1039/c9sm01271k
_journal_volume 15
_journal_year 2019
_chemical_formula_moiety '2(C17 H15 N O4), C10 H8 N2'
_chemical_formula_sum 'C44 H38 N4 O8'
_chemical_formula_weight 750.78
_space_group_crystal_system monoclinic
_space_group_IT_number 15
_space_group_name_Hall '-C 2yc'
_space_group_name_H-M_alt 'C 1 2/c 1'
_symmetry_space_group_name_Hall '-C 2yc'
_symmetry_space_group_name_H-M 'C 1 2/c 1'
_atom_sites_solution_hydrogens geom
_audit_creation_date 2019-03-14
_audit_creation_method
;
Olex2 1.2
(compiled 2018.04.26 svn.r3504 for OlexSys, GUI svn.r5492)
;
_audit_update_record
;
2019-05-29 deposited with the CCDC.    2019-07-19 downloaded from the CCDC.
;
_cell_angle_alpha 90
_cell_angle_beta 100.576(4)
_cell_angle_gamma 90
_cell_formula_units_Z 4
_cell_length_a 46.5364(17)
_cell_length_b 4.8799(2)
_cell_length_c 16.5283(6)
_cell_measurement_reflns_used 4452
_cell_measurement_temperature 298(2)
_cell_measurement_theta_max 74.8160
_cell_measurement_theta_min 3.8130
_cell_volume 3689.7(2)
_computing_cell_refinement 'CrysAlisPro 1.171.40.25a (Rigaku OD, 2018)'
_computing_data_collection 'CrysAlisPro 1.171.40.25a (Rigaku OD, 2018)'
_computing_data_reduction 'CrysAlisPro 1.171.40.25a (Rigaku OD, 2018)'
_computing_molecular_graphics 'Olex2 (Dolomanov et al., 2009)'
_computing_publication_material 'Olex2 (Dolomanov et al., 2009)'
_computing_structure_refinement 'ShelXL (Sheldrick, 2015)'
_diffrn_ambient_temperature 298(2)
_diffrn_detector 'CCD plate'
_diffrn_detector_area_resol_mean 10.0000
_diffrn_detector_type HyPix
_diffrn_measured_fraction_theta_full 0.969
_diffrn_measured_fraction_theta_max 0.982
_diffrn_measurement_details
;
List of Runs (angles in degrees, time in seconds):

  # Type    Start    End  Width  t~exp~   \w     \q     \k     \f   Frames
#--------------------------------------------------------------------------
  1  \w   -123.00 -34.00   1.00    0.70    --  -48.45 -12.00 -45.00   89
  2  \w    -42.00  26.00   1.00    0.70    --  -48.45  12.00 126.00   68
  3  \w     49.00  97.00   1.00    0.70    --   48.45  12.00 126.00   48
  4  \w      5.00  57.00   1.00    0.70    --   48.45 -12.00 -45.00   52
  5  \w   -133.00 -92.00   1.00    4.50    --  -86.25 -12.00 -45.00   41
  6  \w    -81.00 -56.00   1.00    4.50    --  -86.25  12.00 126.00   25
  7  \w     73.00  99.00   1.00    4.50    --  106.49 -12.00 -45.00   26
  8  \w     91.00 172.00   1.00    4.50    --  106.49  12.00 126.00   81
  9  \w     43.00  92.00   1.00    0.70    --   48.45-125.00-120.00   49
 10  \w     32.00 119.00   1.00    4.50    --  106.49 -30.00 -60.00   87
 11  \w     56.00 129.00   1.00    4.50    --  106.49 -77.00  30.00   73
 12  \w     38.00  91.00   1.00    4.50    --  106.49 -94.00 -30.00   53
 13  \w     58.00 108.00   1.00    4.50    --  106.49 -94.00  30.00   50
;
_diffrn_measurement_device 'four-circle diffractometer'
_diffrn_measurement_device_type 'XtaLAB Synergy, Dualflex, HyPix'
_diffrn_measurement_method '\w scans'
_diffrn_measurement_specimen_support 'Mitegen 50um'
_diffrn_orient_matrix_type 'CrysAlisPro convention (1999,Acta A55,543-557)'
_diffrn_orient_matrix_UB_11 0.0780712000
_diffrn_orient_matrix_UB_12 -0.0429824000
_diffrn_orient_matrix_UB_13 0.0230158000
_diffrn_orient_matrix_UB_21 0.0509454000
_diffrn_orient_matrix_UB_22 -0.0343349000
_diffrn_orient_matrix_UB_23 -0.0245917000
_diffrn_orient_matrix_UB_31 0.0163942000
_diffrn_orient_matrix_UB_32 0.3107145000
_diffrn_orient_matrix_UB_33 0.0004429000
_diffrn_radiation_collimation 0.3
_diffrn_radiation_monochromator mirror
_diffrn_radiation_probe x-ray
_diffrn_radiation_type CuK\a
_diffrn_radiation_wavelength 1.54178
_diffrn_reflns_av_R_equivalents 0.0270
_diffrn_reflns_av_unetI/netI 0.0288
_diffrn_reflns_Laue_measured_fraction_full 0.969
_diffrn_reflns_Laue_measured_fraction_max 0.982
_diffrn_reflns_limit_h_max 54
_diffrn_reflns_limit_h_min -54
_diffrn_reflns_limit_k_max 5
_diffrn_reflns_limit_k_min -2
_diffrn_reflns_limit_l_max 18
_diffrn_reflns_limit_l_min -19
_diffrn_reflns_number 8998
_diffrn_reflns_point_group_measured_fraction_full 0.969
_diffrn_reflns_point_group_measured_fraction_max 0.982
_diffrn_reflns_theta_full 67.679
_diffrn_reflns_theta_max 67.035
_diffrn_reflns_theta_min 3.865
_diffrn_source 'micro-focus sealed X-ray tube'
_diffrn_source_current 24.0
_diffrn_source_power 1.2
_diffrn_source_target Mo
_diffrn_source_type 'PhotonJet (Cu) X-ray Source'
_diffrn_source_voltage 50.0
_exptl_absorpt_coefficient_mu 0.770
_exptl_absorpt_correction_T_max 1.00000
_exptl_absorpt_correction_T_min 0.63405
_exptl_absorpt_correction_type multi-scan
_exptl_absorpt_process_details
;
CrysAlisPro 1.171.40.25a (Rigaku Oxford Diffraction, 2018)
Empirical absorption correction using spherical harmonics,
 implemented in SCALE3 ABSPACK scaling algorithm.
;
_exptl_crystal_colour 'clear light colourless'
_exptl_crystal_colour_lustre clear
_exptl_crystal_colour_modifier light
_exptl_crystal_colour_primary colourless
_exptl_crystal_density_diffrn 1.352
_exptl_crystal_description block
_exptl_crystal_F_000 1576
_exptl_crystal_size_max 0.015
_exptl_crystal_size_mid 0.01
_exptl_crystal_size_min 0.01
_refine_diff_density_max 0.337
_refine_diff_density_min -0.318
_refine_diff_density_rms 0.062
_refine_ls_extinction_method none
_refine_ls_goodness_of_fit_ref 1.126
_refine_ls_hydrogen_treatment constr
_refine_ls_matrix_type full
_refine_ls_number_parameters 254
_refine_ls_number_reflns 3229
_refine_ls_number_restraints 0
_refine_ls_restrained_S_all 1.126
_refine_ls_R_factor_all 0.0892
_refine_ls_R_factor_gt 0.0723
_refine_ls_shift/su_max 0.000
_refine_ls_shift/su_mean 0.000
_refine_ls_structure_factor_coef Fsqd
_refine_ls_weighting_details 'w=1/[\s^2^(Fo^2^)+(0.0438P)^2^+17.4454P] where P=(Fo^2^+2Fc^2^)/3'
_refine_ls_weighting_scheme calc
_refine_ls_wR_factor_gt 0.1897
_refine_ls_wR_factor_ref 0.2012
_reflns_Friedel_coverage 0.000
_reflns_number_gt 2672
_reflns_number_total 3229
_reflns_threshold_expression 'I > 2\s(I)'
_cod_data_source_file c9sm01271k2.cif
_cod_data_source_block p
_cod_depositor_comments 'Adding full bibliography for 1552116.cif.'
_cod_database_code 1552116
_shelxl_version_number 2013-4
_chemical_oxdiff_formula CNO
_shelx_space_group_comment
;
The symmetry employed for this shelxl refinement is uniquely defined
by the following loop, which should always be used as a source of
symmetry information in preference to the above space-group names.
They are only intended as comments.
;
_shelx_estimated_absorpt_t_max 0.992
_shelx_estimated_absorpt_t_min 0.989
_reflns_odcompleteness_completeness 98.68
_reflns_odcompleteness_iscentric 1
_reflns_odcompleteness_theta 66.97
_olex2_refinement_description
;
1. Fixed Uiso
 At 1.2 times of:
  All C(H) groups, All C(H,H) groups, All N(H) groups
 At 1.5 times of:
  All O(H) groups
2.a Ternary CH refined with riding coordinates:
 C4(H4)
2.b Secondary CH2 refined with riding coordinates:
 C7(H7A,H7B), C11(H11A,H11B)
2.c Aromatic/amide H refined with riding coordinates:
 N1(H1), C6(H6), C15(H15), C16(H16), C17(H17), C18(H18), C19(H19), C20(H20),
 C21(H21), C8(H8), C12(H12), C14(H14), C22(H22)
2.d Idealised tetrahedral OH refined as rotating group:
 O3(H3)
;
_olex2_submission_special_instructions 'No special instructions were received'
_oxdiff_exptl_absorpt_empirical_details
;
Empirical correction (ABSPACK) includes:
- Absorption correction using spherical harmonics
- Frame scaling
;
_oxdiff_exptl_absorpt_empirical_full_max 1.982
_oxdiff_exptl_absorpt_empirical_full_min 0.690

loop_
_space_group_symop_operation_xyz
'x, y, z'
'-x, y, -z+1/2'
'x+1/2, y+1/2, z'
'-x+1/2, y+1/2, -z+1/2'
'-x, -y, -z'
'x, -y, z-1/2'
'-x+1/2, -y+1/2, -z'
'x+1/2, -y+1/2, z-1/2'

loop_
_atom_site_label
_atom_site_type_symbol
_atom_site_fract_x
_atom_site_fract_y
_atom_site_fract_z
_atom_site_U_iso_or_equiv
_atom_site_adp_type
_atom_site_occupancy
_atom_site_site_symmetry_order
_atom_site_calc_flag
_atom_site_refinement_flags_posn
O1 O 0.10802(6) 0.4415(6) 0.05420(16) 0.0496(7) Uani 1 1 d .
O2 O 0.10952(7) 0.1380(5) 0.15885(17) 0.0575(8) Uani 1 1 d .
O3 O 0.07821(8) 0.3056(9) 0.35728(18) 0.0809(11) Uani 1 1 d .
H3 H 0.0677 0.1811 0.3683 0.121 Uiso 1 1 calc GR
O4 O 0.05072(7) 0.2717(8) 0.23338(17) 0.0715(10) Uani 1 1 d .
N1 N 0.09423(7) 0.5740(7) 0.1682(2) 0.0498(8) Uani 1 1 d .
H1 H 0.0878 0.7195 0.1416 0.060 Uiso 1 1 calc R
C1 C 0.10433(8) 0.3660(8) 0.1299(2) 0.0436(9) Uani 1 1 d .
C2 C 0.07162(9) 0.3607(9) 0.2784(2) 0.0484(9) Uani 1 1 d .
C3 C 0.16512(8) 0.1662(8) -0.0594(2) 0.0459(9) Uani 1 1 d .
C4 C 0.14971(8) 0.3692(8) -0.0132(2) 0.0456(9) Uani 1 1 d .
H4 H 0.1448 0.5342 -0.0467 0.055 Uiso 1 1 calc R
C6 C 0.15500(9) 0.0278(9) -0.1322(3) 0.0541(10) Uani 1 1 d .
H6 H 0.1360 0.0563 -0.1606 0.065 Uiso 1 1 calc R
C7 C 0.12175(9) 0.2442(9) 0.0072(3) 0.0513(10) Uani 1 1 d .
H7A H 0.1084 0.1975 -0.0432 0.062 Uiso 1 1 calc R
H7B H 0.1264 0.0779 0.0391 0.062 Uiso 1 1 calc R
C9 C 0.19347(9) 0.1192(9) -0.0164(3) 0.0504(10) Uani 1 1 d .
C10 C 0.17315(9) 0.4373(8) 0.0613(2) 0.0482(9) Uani 1 1 d .
C11 C 0.09421(10) 0.5524(9) 0.2558(2) 0.0517(10) Uani 1 1 d .
H11A H 0.0910 0.7334 0.2767 0.062 Uiso 1 1 calc R
H11B H 0.1134 0.4913 0.2831 0.062 Uiso 1 1 calc R
C13 C 0.19846(9) 0.2894(9) 0.0577(3) 0.0509(10) Uani 1 1 d .
C15 C 0.17270(10) 0.6199(9) 0.1251(3) 0.0596(11) Uani 1 1 d .
H15 H 0.1558 0.7191 0.1280 0.071 Uiso 1 1 calc R
C16 C 0.17335(11) -0.1535(10) -0.1624(3) 0.0618(12) Uani 1 1 d .
H16 H 0.1667 -0.2468 -0.2113 0.074 Uiso 1 1 calc R
C17 C 0.19753(11) 0.6536(11) 0.1847(3) 0.0675(13) Uani 1 1 d .
H17 H 0.1974 0.7773 0.2274 0.081 Uiso 1 1 calc R
C18 C 0.22323(10) 0.3220(11) 0.1179(3) 0.0681(13) Uani 1 1 d .
H18 H 0.2401 0.2218 0.1155 0.082 Uiso 1 1 calc R
C19 C 0.20159(11) -0.1966(11) -0.1203(3) 0.0700(13) Uani 1 1 d .
H19 H 0.2138 -0.3176 -0.1414 0.084 Uiso 1 1 calc R
C20 C 0.21184(10) -0.0602(11) -0.0467(3) 0.0666(13) Uani 1 1 d .
H20 H 0.2308 -0.0896 -0.0184 0.080 Uiso 1 1 calc R
C21 C 0.22263(12) 0.5053(12) 0.1814(3) 0.0744(14) Uani 1 1 d .
H21 H 0.2391 0.5289 0.2220 0.089 Uiso 1 1 calc R
N2 N 0.04267(8) -0.0190(9) 0.4132(2) 0.0627(10) Uani 1 1 d .
C5 C 0.00901(8) -0.4010(9) 0.4818(2) 0.0498(10) Uani 1 1 d .
C8 C 0.03055(8) -0.2465(10) 0.5295(2) 0.0544(11) Uani 1 1 d .
H8 H 0.0343 -0.2685 0.5864 0.065 Uiso 1 1 calc R
C12 C 0.04645(9) -0.0611(10) 0.4937(3) 0.0608(12) Uani 1 1 d .
H12 H 0.0607 0.0408 0.5277 0.073 Uiso 1 1 calc R
C14 C 0.00515(12) -0.3592(12) 0.3978(3) 0.0775(16) Uani 1 1 d .
H14 H -0.0089 -0.4587 0.3624 0.093 Uiso 1 1 calc R
C22 C 0.02220(12) -0.1695(13) 0.3666(3) 0.0836(17) Uani 1 1 d .
H22 H 0.0192 -0.1454 0.3099 0.100 Uiso 1 1 calc R

loop_
_atom_site_aniso_label
_atom_site_aniso_U_11
_atom_site_aniso_U_22
_atom_site_aniso_U_33
_atom_site_aniso_U_23
_atom_site_aniso_U_13
_atom_site_aniso_U_12
O1 0.0568(15) 0.0465(16) 0.0499(15) 0.0118(13) 0.0214(12) 0.0106(13)
O2 0.085(2) 0.0305(15) 0.0587(17) 0.0076(13) 0.0184(15) 0.0022(14)
O3 0.077(2) 0.116(3) 0.0463(16) 0.0177(18) 0.0018(15) -0.035(2)
O4 0.0681(19) 0.098(3) 0.0448(15) 0.0049(17) 0.0006(14) -0.0296(19)
N1 0.064(2) 0.0349(18) 0.0533(19) 0.0074(15) 0.0180(16) 0.0020(16)
C1 0.046(2) 0.031(2) 0.054(2) 0.0044(17) 0.0094(16) -0.0046(17)
C2 0.053(2) 0.052(2) 0.040(2) 0.0014(18) 0.0089(17) -0.005(2)
C3 0.051(2) 0.040(2) 0.051(2) 0.0126(17) 0.0181(17) 0.0032(18)
C4 0.048(2) 0.040(2) 0.050(2) 0.0121(17) 0.0141(17) 0.0079(18)
C6 0.056(2) 0.053(3) 0.054(2) 0.008(2) 0.0134(19) 0.007(2)
C7 0.054(2) 0.047(2) 0.055(2) -0.0013(19) 0.0173(18) 0.0025(19)
C9 0.051(2) 0.047(2) 0.057(2) 0.0116(19) 0.0184(18) 0.0092(19)
C10 0.053(2) 0.041(2) 0.053(2) 0.0108(18) 0.0151(17) 0.0010(18)
C11 0.064(2) 0.043(2) 0.049(2) -0.0037(18) 0.0135(18) -0.009(2)
C13 0.049(2) 0.047(2) 0.057(2) 0.0128(19) 0.0117(18) 0.0013(19)
C15 0.066(3) 0.047(3) 0.067(3) 0.008(2) 0.016(2) -0.003(2)
C16 0.079(3) 0.051(3) 0.061(3) 0.000(2) 0.028(2) 0.003(2)
C17 0.080(3) 0.060(3) 0.063(3) -0.003(2) 0.012(2) -0.010(3)
C18 0.054(3) 0.075(3) 0.073(3) 0.010(3) 0.007(2) 0.001(2)
C19 0.078(3) 0.062(3) 0.078(3) 0.005(3) 0.036(3) 0.020(3)
C20 0.054(2) 0.071(3) 0.076(3) 0.011(3) 0.017(2) 0.020(2)
C21 0.071(3) 0.081(4) 0.067(3) 0.005(3) 0.001(2) -0.013(3)
N2 0.058(2) 0.076(3) 0.055(2) 0.0121(19) 0.0129(17) -0.007(2)
C5 0.048(2) 0.062(3) 0.0397(19) 0.0062(19) 0.0087(16) 0.005(2)
C8 0.049(2) 0.071(3) 0.042(2) 0.010(2) 0.0040(17) -0.002(2)
C12 0.050(2) 0.076(3) 0.053(2) 0.012(2) 0.0008(18) -0.007(2)
C14 0.087(3) 0.101(4) 0.043(2) 0.005(3) 0.007(2) -0.037(3)
C22 0.097(4) 0.112(5) 0.042(2) 0.015(3) 0.013(2) -0.030(4)

loop_
_atom_type_symbol
_atom_type_description
_atom_type_scat_dispersion_real
_atom_type_scat_dispersion_imag
_atom_type_scat_source
C C 0.0181 0.0091 'International Tables Vol C Tables 4.2.6.8 and 6.1.1.4'
H H 0.0000 0.0000 'International Tables Vol C Tables 4.2.6.8 and 6.1.1.4'
N N 0.0311 0.0180 'International Tables Vol C Tables 4.2.6.8 and 6.1.1.4'
O O 0.0492 0.0322 'International Tables Vol C Tables 4.2.6.8 and 6.1.1.4'

loop_
_geom_angle_atom_site_label_1
_geom_angle_atom_site_label_2
_geom_angle_atom_site_label_3
_geom_angle
_geom_angle_site_symmetry_3
C1 O1 C7 117.3(3) .
C1 N1 C11 119.0(3) .
O2 C1 O1 124.4(4) .
O2 C1 N1 125.0(4) .
N1 C1 O1 110.6(3) .
O3 C2 C11 109.1(3) .
O4 C2 O3 124.1(4) .
O4 C2 C11 126.7(4) .
C6 C3 C4 130.0(4) .
C6 C3 C9 120.0(4) .
C9 C3 C4 110.0(4) .
C3 C4 C7 110.6(3) .
C3 C4 C10 102.5(3) .
C10 C4 C7 114.8(3) .
C3 C6 C16 119.4(4) .
O1 C7 C4 109.1(3) .
C3 C9 C13 108.8(3) .
C20 C9 C3 120.6(4) .
C20 C9 C13 130.5(4) .
C13 C10 C4 109.8(4) .
C15 C10 C4 130.3(4) .
C15 C10 C13 119.8(4) .
N1 C11 C2 114.9(3) .
C10 C13 C9 108.9(4) .
C18 C13 C9 130.5(4) .
C18 C13 C10 120.6(4) .
C17 C15 C10 119.4(5) .
C6 C16 C19 120.4(5) .
C15 C17 C21 120.7(5) .
C21 C18 C13 119.2(5) .
C16 C19 C20 120.5(4) .
C9 C20 C19 119.0(4) .
C17 C21 C18 120.2(5) .
C12 N2 C22 116.3(4) .
C8 C5 C5 122.0(4) 5_546
C8 C5 C14 116.2(4) .
C14 C5 C5 121.8(5) 5_546
C12 C8 C5 120.4(4) .
N2 C12 C8 123.6(4) .
C22 C14 C5 119.7(5) .
N2 C22 C14 123.7(4) .

loop_
_geom_bond_atom_site_label_1
_geom_bond_atom_site_label_2
_geom_bond_distance
_geom_bond_site_symmetry_2
O1 C1 1.346(4) .
O1 C7 1.456(5) .
O2 C1 1.217(4) .
O3 C2 1.311(5) .
O4 C2 1.193(5) .
N1 C1 1.327(5) .
N1 C11 1.451(5) .
C2 C11 1.505(6) .
C3 C4 1.510(5) .
C3 C6 1.385(6) .
C3 C9 1.398(5) .
C4 C7 1.530(5) .
C4 C10 1.525(6) .
C6 C16 1.385(6) .
C9 C13 1.463(6) .
C9 C20 1.381(6) .
C10 C13 1.392(6) .
C10 C15 1.384(6) .
C13 C18 1.386(6) .
C15 C17 1.383(6) .
C16 C19 1.386(7) .
C17 C21 1.383(7) .
C18 C21 1.384(7) .
C19 C20 1.392(7) .
N2 C12 1.326(5) .
N2 C22 1.330(6) .
C5 C5 1.479(8) 5_546
C5 C8 1.380(6) .
C5 C14 1.381(6) .
C8 C12 1.370(6) .
C14 C22 1.379(7) .
